data_7248528
loop_
_publ_author_name
'Guan, Ming-Xue'
'Li, Hui-Zi'
'Li, Shangda'
'Yang, Han-Jiang'
'Wang, Fei'
'Zhang, Jian'

_publ_section_title
;
 Syntheses, crystal structures and properties of a series of isostructural
 lanthanide organic frameworks
;
_journal_issue 21
_journal_name_full CrystEngComm
_journal_page_first 2770
_journal_page_last 2774
_journal_paper_doi 10.1039/D4CE00292J
_journal_volume 26
_journal_year 2024
_chemical_formula_moiety 'C24 H22 Nd O11, H2 O'
_chemical_formula_sum 'C24 H24 Nd O12'
_chemical_formula_weight 648.67
_space_group_crystal_system monoclinic
_space_group_IT_number 14
_space_group_name_Hall '-P 2ybc'
_space_group_name_H-M_alt 'P 1 21/c 1'
_atom_sites_solution_hydrogens mixed
_audit_creation_date 2023-10-24
_audit_creation_method
;
Olex2 1.5
(compiled 2023.08.24 svn.re1ec1418 for OlexSys, GUI svn.r6817)
;
_audit_update_record
;
2023-10-25 deposited with the CCDC.	2024-04-08 downloaded from the CCDC.
;
_cell_angle_alpha 90
_cell_angle_beta 112.308(2)
_cell_angle_gamma 90
_cell_formula_units_Z 4
_cell_length_a 17.4259(3)
_cell_length_b 9.27290(10)
_cell_length_c 15.4800(3)
_cell_measurement_reflns_used 11282
_cell_measurement_temperature 100.0(3)
_cell_measurement_theta_max 60.0240
_cell_measurement_theta_min 2.3990
_cell_volume 2314.18(7)
_computing_cell_refinement 'CrysAlisPro 1.171.41.115a (Rigaku OD, 2021)'
_computing_data_collection 'CrysAlisPro 1.171.41.115a (Rigaku OD, 2021)'
_computing_data_reduction 'CrysAlisPro 1.171.41.115a (Rigaku OD, 2021)'
_computing_molecular_graphics 'Olex2 1.5 (Dolomanov et al., 2009)'
_computing_publication_material 'Olex2 1.5 (Dolomanov et al., 2009)'
_computing_structure_refinement 'SHELXL 2018/1 (Sheldrick, 2015)'
_computing_structure_solution 'SHELXT 2014/5 (Sheldrick, 2014)'
_diffrn_ambient_environment N~2~
_diffrn_ambient_temperature 100.0(3)
_diffrn_detector 'Hybrid Pixel Array Detector'
_diffrn_detector_area_resol_mean 10.0000
_diffrn_detector_type HyPix
_diffrn_measured_fraction_theta_full 0.970
_diffrn_measured_fraction_theta_max 0.970
_diffrn_measurement_details
;
List of Runs (angles in degrees, time in seconds):

  # Type    Start    End  Width  t~exp~   \w     \q     \k     \f   Frames
#--------------------------------------------------------------------------
  1  \w    -68.00   0.00   0.50    0.06    --  -79.29  30.00 150.00  136
  2  \w    -69.00  -5.00   0.50    0.06    --  -79.29  30.00  90.00  128
  3  \w    -91.00 -40.00   0.50    0.06    --  -79.29  77.00 -60.00  102
  4  \w    -24.00  70.00   0.50    0.05    --   -1.48  57.00-150.00  188
  5  \w     12.00  65.00   0.50    0.05    --   -1.48  57.00-120.00  106
  6  \w   -124.00 -67.00   0.50    0.06    --  -79.29 145.00 -78.00  114
  7  \w   -153.00-127.00   0.50    0.06    --  -79.29-126.00  36.00   52
  8  \w   -123.00 -81.00   0.50    0.06    --  -79.29-126.00  36.00   84
  9  \w   -134.00-109.00   0.50    0.06    --  -79.29-145.00-131.00   50
 10  \w     -5.00  23.00   0.50    0.05    --   -1.48 -99.00   0.00   56
 11  \w   -106.00 -75.00   0.50    0.06    --  -79.29 126.00 112.00   62
 12  \w     -3.00  67.00   0.50    0.06    --   76.33 -30.00 -90.00  140
 13  \w     73.00 109.00   0.50    0.06    --   76.33-125.00 -90.00   72
 14  \w      9.00 102.00   0.50    0.06    --   76.33 -61.00-180.00  186
 15  \w     80.00 107.00   0.50    0.06    --   76.33 125.00-150.00   54
 16  \w     83.00 108.00   0.50    0.06    --   76.33 145.00 -78.00   50
 17  \w     85.00 121.00   0.50    0.06    --   76.33 126.00 112.00   72
;
_diffrn_measurement_device 'four-circle diffractometer'
_diffrn_measurement_device_type 'ROD, Synergy Custom system, HyPix'
_diffrn_measurement_method '\w scans'
_diffrn_orient_matrix_type 'CrysAlisPro convention (1999,Acta A55,543-557)'
_diffrn_orient_matrix_UB_11 0.0791302000
_diffrn_orient_matrix_UB_12 -0.0376720000
_diffrn_orient_matrix_UB_13 0.0202889000
_diffrn_orient_matrix_UB_21 -0.0223165000
_diffrn_orient_matrix_UB_22 -0.1390668000
_diffrn_orient_matrix_UB_23 -0.0116588000
_diffrn_orient_matrix_UB_31 -0.0119974000
_diffrn_orient_matrix_UB_32 0.0095231000
_diffrn_orient_matrix_UB_33 -0.0905441000
_diffrn_radiation_monochromator mirror
_diffrn_radiation_probe x-ray
_diffrn_radiation_type 'Ga K\a'
_diffrn_radiation_wavelength 1.3405
_diffrn_reflns_av_R_equivalents 0.0485
_diffrn_reflns_av_unetI/netI 0.0426
_diffrn_reflns_Laue_measured_fraction_full 0.970
_diffrn_reflns_Laue_measured_fraction_max 0.970
_diffrn_reflns_limit_h_max 20
_diffrn_reflns_limit_h_min -20
_diffrn_reflns_limit_k_max 10
_diffrn_reflns_limit_k_min -11
_diffrn_reflns_limit_l_max 9
_diffrn_reflns_limit_l_min -18
_diffrn_reflns_number 13311
_diffrn_reflns_point_group_measured_fraction_full 0.970
_diffrn_reflns_point_group_measured_fraction_max 0.970
_diffrn_reflns_theta_full 52.931
_diffrn_reflns_theta_max 52.931
_diffrn_reflns_theta_min 4.770
_diffrn_source 'micro-focus metaljet'
_exptl_absorpt_coefficient_mu 12.249
_exptl_absorpt_correction_T_max 1.00000
_exptl_absorpt_correction_T_min 0.43420
_exptl_absorpt_correction_type multi-scan
_exptl_absorpt_process_details
;
CrysAlisPro 1.171.41.115a (Rigaku Oxford Diffraction, 2021)
Empirical absorption correction using spherical harmonics,
implemented in SCALE3 ABSPACK scaling algorithm.
;
_exptl_crystal_colour 'clear light violet'
_exptl_crystal_colour_lustre clear
_exptl_crystal_colour_modifier light
_exptl_crystal_colour_primary violet
_exptl_crystal_density_diffrn 1.862
_exptl_crystal_description block
_exptl_crystal_F_000 1296
_exptl_crystal_size_max 0.1
_exptl_crystal_size_mid 0.1
_exptl_crystal_size_min 0.1
_refine_diff_density_max 2.341
_refine_diff_density_min -1.806
_refine_diff_density_rms 0.154
_refine_ls_extinction_method none
_refine_ls_goodness_of_fit_ref 0.997
_refine_ls_hydrogen_treatment mixed
_refine_ls_matrix_type full
_refine_ls_number_parameters 353
_refine_ls_number_reflns 3969
_refine_ls_number_restraints 1
_refine_ls_restrained_S_all 0.997
_refine_ls_R_factor_all 0.0418
_refine_ls_R_factor_gt 0.0382
_refine_ls_shift/su_max 0.002
_refine_ls_shift/su_mean 0.000
_refine_ls_structure_factor_coef Fsqd
_refine_ls_weighting_details 'w=1/[\s^2^(Fo^2^)+(0.0818P)^2^+1.7890P] where P=(Fo^2^+2Fc^2^)/3'
_refine_ls_weighting_scheme calc
_refine_ls_wR_factor_gt 0.1051
_refine_ls_wR_factor_ref 0.1081
_reflns_Friedel_coverage 0.000
_reflns_number_gt 3567
_reflns_number_total 3969
_reflns_threshold_expression 'I > 2\s(I)'
_cod_data_source_file d4ce00292j2.cif
_cod_data_source_block 3
_cod_depositor_comments 'Adding full bibliography for 7248523--7248531.cif.'
_cod_database_code 7248528
_shelx_shelxl_version_number 2018/1
_chemical_oxdiff_formula 'Nd C H O N'
_shelx_space_group_comment
;
The symmetry employed for this shelxl refinement is uniquely defined
by the following loop, which should always be used as a source of
symmetry information in preference to the above space-group names.
They are only intended as comments.
;
_shelx_estimated_absorpt_t_max 0.374
_shelx_estimated_absorpt_t_min 0.374
_olex2_refinement_description
;
1. Fixed Uiso
 At 1.2 times of:
  All C(H) groups
 At 1.5 times of:
  All O(H) groups, All O(H,H) groups
2. Restrained distances
 O12-H12B
 0.87 with sigma of 0.02
3.a Free rotating group:
 O12(H12A)
3.b Rotating group:
 O10(H10A,H10B), O11(H11A)
3.c Ternary CH refined with riding coordinates:
 C15(H15), C16(H16), C24(H24)
3.d Aromatic/amide H refined with riding coordinates:
 C5(H5A), C21(H21), C10(H10), C13(H13), C12(H12), C18(H18), C6(H6A), C19(H19),
 C9(H9A), C3(H3), C2(H2), C22(H22)
3.e Idealised tetrahedral OH refined as rotating group:
 O6(H6), O5(H5)
;
_olex2_submission_special_instructions 'No special instructions were received'
_oxdiff_exptl_absorpt_empirical_details
;
Empirical correction (ABSPACK) includes:
- Absorption correction using spherical harmonics
- Frame scaling
;
_oxdiff_exptl_absorpt_empirical_full_max 3.817
_oxdiff_exptl_absorpt_empirical_full_min 0.382

loop_
_space_group_symop_operation_xyz
'x, y, z'
'-x, y+1/2, -z+1/2'
'-x, -y, -z'
'x, -y-1/2, z-1/2'

loop_
_atom_site_label
_atom_site_type_symbol
_atom_site_fract_x
_atom_site_fract_y
_atom_site_fract_z
_atom_site_U_iso_or_equiv
_atom_site_adp_type
_atom_site_occupancy
_atom_site_site_symmetry_order
_atom_site_calc_flag
_atom_site_refinement_flags_posn
_atom_site_refinement_flags_adp
_atom_site_refinement_flags_occupancy
_atom_site_disorder_assembly
_atom_site_disorder_group
Nd1 Nd 0.50294(2) 0.12740(2) 0.66241(2) 0.00890(12) Uani 1 1 d . . . . .
O8 O 0.40793(18) 0.4427(3) 0.7511(2) 0.0164(7) Uani 1 1 d . . . . .
O6 O 1.00670(18) 0.1911(3) 0.6966(2) 0.0153(7) Uani 1 1 d . . . . .
H6 H 1.006730 0.225965 0.746748 0.023 Uiso 1 1 calc R U . . .
O1 O 0.60431(19) 0.0721(3) 0.5962(2) 0.0165(7) Uani 1 1 d . . . . .
O5 O 0.99805(18) -0.1875(4) 0.6384(2) 0.0163(7) Uani 1 1 d . . . . .
H5 H 0.994290 -0.227279 0.588225 0.024 Uiso 1 1 calc R U . . .
O9 O 0.00265(19) 0.6895(4) 0.4748(2) 0.0176(7) Uani 1 1 d . . . . .
O2 O 0.57288(18) 0.0655(3) 0.4434(2) 0.0139(6) Uani 1 1 d . . . . .
O12 O 1.4073(2) -0.0363(4) 0.9958(2) 0.0237(8) Uani 1 1 d DG . . . .
H12A H 1.417761 -0.096244 0.958488 0.036 Uiso 1 1 d G U . . .
O10 O 0.44953(19) 0.2290(3) 0.4966(2) 0.0167(7) Uani 1 1 d . . . . .
H10A H 0.454191 0.323218 0.498526 0.025 Uiso 1 1 d R U . . .
H10B H 0.481958 0.200847 0.468204 0.025 Uiso 1 1 d R U . . .
O3 O 1.4159(2) -0.1565(4) 0.8285(2) 0.0163(7) Uani 1 1 d . . . . .
O7 O 0.39520(17) 0.2937(3) 0.6342(2) 0.0161(7) Uani 1 1 d . . . . .
O11 O 0.5587(2) 0.1975(4) 0.8309(2) 0.0216(8) Uani 1 1 d . . . . .
H11A H 0.552159 0.291839 0.836959 0.032 Uiso 1 1 d R U . . .
O4 O 1.40913(19) 0.0152(4) 0.7259(2) 0.0206(7) Uani 1 1 d . . . . .
C20 C 0.2818(3) 0.4416(5) 0.6180(3) 0.0115(9) Uani 1 1 d . . . . .
C23 C 0.3688(3) 0.3903(4) 0.6719(3) 0.0117(10) Uani 1 1 d . . . . .
C5 C 0.7534(3) 0.0822(5) 0.4910(3) 0.0150(9) Uani 1 1 d . . . . .
H5A H 0.722182 0.131671 0.434902 0.018 Uiso 1 1 calc R U . . .
C1 C 0.8844(3) -0.0139(5) 0.5959(3) 0.0119(9) Uani 1 1 d . . . . .
C14 C 1.3778(3) -0.0582(5) 0.7714(3) 0.0141(9) Uani 1 1 d . . . . .
C17 C 0.1157(3) 0.5161(5) 0.5217(3) 0.0131(9) Uani 1 1 d . . . . .
C21 C 0.2451(3) 0.5461(5) 0.6542(3) 0.0120(9) Uani 1 1 d . . . . .
H21 H 0.276515 0.592321 0.711578 0.014 Uiso 1 1 calc R U . . .
C10 C 1.2478(3) -0.1209(4) 0.7985(3) 0.0124(10) Uani 1 1 d . . . . .
H10 H 1.275951 -0.201037 0.835061 0.015 Uiso 1 1 calc R U . . .
C7 C 0.6240(3) 0.0566(4) 0.5278(3) 0.0115(9) Uani 1 1 d . . . . .
C13 C 1.1647(3) 0.1146(4) 0.6932(3) 0.0130(10) Uani 1 1 d . . . . .
H13 H 1.136693 0.195244 0.657081 0.016 Uiso 1 1 calc R U . . .
C4 C 0.7145(3) 0.0304(5) 0.5478(3) 0.0125(9) Uani 1 1 d . . . . .
C12 C 1.2469(3) 0.0893(5) 0.7074(3) 0.0138(9) Uani 1 1 d . . . . .
H12 H 1.274749 0.153770 0.681361 0.017 Uiso 1 1 calc R U . . .
C18 C 0.1542(3) 0.4166(5) 0.4842(3) 0.0145(9) Uani 1 1 d . . . . .
H18 H 0.123697 0.374139 0.425229 0.017 Uiso 1 1 calc R U . . .
C6 C 0.8378(3) 0.0621(5) 0.5160(3) 0.0142(9) Uani 1 1 d . . . . .
H6A H 0.864303 0.101106 0.477769 0.017 Uiso 1 1 calc R U . . .
C19 C 0.2363(3) 0.3787(4) 0.5317(4) 0.0145(10) Uani 1 1 d . . . . .
H19 H 0.261672 0.309813 0.505656 0.017 Uiso 1 1 calc R U . . .
C11 C 1.2896(3) -0.0284(5) 0.7589(3) 0.0123(9) Uani 1 1 d . . . . .
C9 C 1.1651(3) -0.0947(5) 0.7840(3) 0.0125(9) Uani 1 1 d . . . . .
H9A H 1.137060 -0.157959 0.810460 0.015 Uiso 1 1 calc R U . . .
C15 C 0.9765(3) -0.0381(5) 0.6216(3) 0.0127(9) Uani 1 1 d . . . . .
H15 H 0.991501 -0.004405 0.568737 0.015 Uiso 1 1 calc R U . . .
C8 C 1.1229(3) 0.0226(5) 0.7314(3) 0.0129(9) Uani 1 1 d . . . . .
C16 C 1.0306(3) 0.0426(5) 0.7105(3) 0.0112(9) Uani 1 1 d . . . . .
H16 H 1.018309 0.004599 0.764357 0.013 Uiso 1 1 calc R U . . .
C3 C 0.7609(3) -0.0463(5) 0.6289(3) 0.0146(9) Uani 1 1 d . . . . .
H3 H 0.734702 -0.082927 0.668107 0.018 Uiso 1 1 calc R U . . .
C2 C 0.8444(3) -0.0687(5) 0.6519(3) 0.0149(9) Uani 1 1 d . . . . .
H2 H 0.875282 -0.121944 0.706482 0.018 Uiso 1 1 calc R U . . .
C24 C 0.0237(3) 0.5414(5) 0.4748(3) 0.0134(9) Uani 1 1 d . . . . .
H24 H 0.004643 0.506805 0.408768 0.016 Uiso 1 1 calc R U . . .
C22 C 0.1629(3) 0.5824(5) 0.6067(3) 0.0143(9) Uani 1 1 d . . . . .
H22 H 0.138035 0.653358 0.631988 0.017 Uiso 1 1 calc R U . . .
H9 H 0.005(3) 0.730(7) 0.429(4) 0.032(18) Uiso 1 1 d . . . . .
H11B H 0.563(4) 0.151(6) 0.870(4) 0.014(16) Uiso 1 1 d . . . . .
H12B H 1.3542(16) -0.022(8) 0.982(5) 0.06(2) Uiso 1 1 d D . . . .

loop_
_atom_site_aniso_label
_atom_site_aniso_U_11
_atom_site_aniso_U_22
_atom_site_aniso_U_33
_atom_site_aniso_U_23
_atom_site_aniso_U_13
_atom_site_aniso_U_12
Nd1 0.00626(17) 0.00965(18) 0.01155(18) 0.00027(8) 0.00422(12) 0.00060(7)
O8 0.0105(15) 0.0135(16) 0.0224(18) -0.0019(14) 0.0031(14) -0.0018(13)
O6 0.0138(16) 0.0097(16) 0.0238(18) 0.0001(13) 0.0087(14) 0.0028(13)
O1 0.0122(15) 0.0200(17) 0.0222(18) -0.0042(14) 0.0122(14) 0.0001(14)
O5 0.0125(16) 0.0104(17) 0.0263(17) 0.0001(14) 0.0077(14) 0.0031(13)
O9 0.0153(16) 0.0143(17) 0.0241(19) 0.0051(15) 0.0084(15) 0.0047(14)
O2 0.0124(15) 0.0119(16) 0.0186(17) -0.0007(13) 0.0072(14) -0.0013(13)
O12 0.0251(19) 0.0198(18) 0.027(2) -0.0013(15) 0.0110(17) 0.0044(16)
O10 0.0175(16) 0.0152(16) 0.0195(17) 0.0012(13) 0.0094(14) 0.0033(13)
O3 0.0118(16) 0.0170(16) 0.0217(18) 0.0062(14) 0.0081(14) 0.0054(13)
O7 0.0082(14) 0.0173(16) 0.0232(17) 0.0011(13) 0.0067(13) 0.0037(13)
O11 0.030(2) 0.0193(19) 0.0127(18) 0.0040(15) 0.0051(16) 0.0085(16)
O4 0.0125(15) 0.0264(18) 0.0253(18) 0.0106(15) 0.0098(14) 0.0008(14)
C20 0.009(2) 0.012(2) 0.013(2) 0.0009(17) 0.0026(18) -0.0046(17)
C23 0.014(2) 0.008(2) 0.018(3) 0.0009(17) 0.012(2) -0.0022(17)
C5 0.013(2) 0.015(2) 0.017(2) 0.0025(19) 0.0059(19) -0.0017(19)
C1 0.007(2) 0.012(2) 0.016(2) -0.0037(17) 0.0042(18) -0.0012(17)
C14 0.014(2) 0.014(2) 0.015(2) -0.0027(18) 0.0060(19) -0.0019(18)
C17 0.010(2) 0.011(2) 0.021(2) 0.0024(18) 0.0085(19) -0.0017(17)
C21 0.012(2) 0.010(2) 0.015(2) 0.0016(17) 0.0058(18) 0.0002(17)
C10 0.012(2) 0.012(2) 0.014(2) -0.0004(16) 0.005(2) -0.0019(16)
C7 0.011(2) 0.007(2) 0.015(2) -0.0006(17) 0.0028(19) -0.0013(17)
C13 0.010(2) 0.013(2) 0.018(3) 0.0034(16) 0.007(2) 0.0016(16)
C4 0.011(2) 0.012(2) 0.015(2) -0.0017(17) 0.0050(19) 0.0021(17)
C12 0.013(2) 0.010(2) 0.021(3) 0.0012(19) 0.010(2) -0.0010(18)
C18 0.013(2) 0.013(2) 0.019(2) 0.0002(19) 0.0080(19) -0.0013(19)
C6 0.011(2) 0.016(2) 0.017(2) -0.0005(18) 0.0073(19) -0.0017(18)
C19 0.011(2) 0.016(3) 0.022(3) -0.0020(17) 0.012(2) -0.0001(16)
C11 0.012(2) 0.015(2) 0.012(2) -0.0039(17) 0.0062(18) -0.0031(18)
C9 0.010(2) 0.012(2) 0.015(2) 0.0016(18) 0.0042(19) -0.0027(18)
C15 0.009(2) 0.014(2) 0.014(2) -0.0004(18) 0.0046(19) 0.0010(18)
C8 0.011(2) 0.013(2) 0.014(2) -0.0055(17) 0.0030(18) -0.0031(18)
C16 0.008(2) 0.011(2) 0.018(2) -0.0012(18) 0.0083(18) -0.0005(17)
C3 0.013(2) 0.015(2) 0.019(2) -0.0003(18) 0.0101(19) 0.0012(18)
C2 0.015(2) 0.015(2) 0.016(2) 0.0019(18) 0.0063(19) 0.0014(19)
C24 0.010(2) 0.013(2) 0.017(2) 0.0001(18) 0.0056(19) 0.0041(18)
C22 0.013(2) 0.013(2) 0.019(2) 0.0005(19) 0.0081(19) 0.0013(19)

loop_
_atom_type_symbol
_atom_type_description
_atom_type_scat_dispersion_real
_atom_type_scat_dispersion_imag
_atom_type_scat_source
C C 0.0137 0.0067 'International Tables Vol C Tables 4.2.6.8 and 6.1.1.4'
H H 0.0000 0.0000 'International Tables Vol C Tables 4.2.6.8 and 6.1.1.4'
Nd Nd -1.2627 8.7680 'International Tables Vol C Tables 4.2.6.8 and 6.1.1.4'
O O 0.0389 0.0241 'International Tables Vol C Tables 4.2.6.8 and 6.1.1.4'

loop_
_geom_angle_atom_site_label_1
_geom_angle_atom_site_label_2
_geom_angle_atom_site_label_3
_geom_angle
_geom_angle_site_symmetry_1
_geom_angle_site_symmetry_3
_geom_angle_publ_flag
O8 Nd1 O1 69.87(11) 2_646 . ?
O8 Nd1 O2 85.47(11) 2_646 3_656 ?
O8 Nd1 O10 138.45(11) 2_646 . ?
O8 Nd1 O3 108.88(11) 2_646 2_756 ?
O8 Nd1 O11 71.66(11) 2_646 . ?
O8 Nd1 O4 81.89(10) 2_646 1_455 ?
O1 Nd1 O2 81.75(10) . 3_656 ?
O1 Nd1 O10 72.38(10) . . ?
O1 Nd1 O3 72.26(11) . 2_756 ?
O1 Nd1 O11 116.24(11) . . ?
O1 Nd1 O4 142.45(11) . 1_455 ?
O2 Nd1 O10 72.47(10) 3_656 . ?
O2 Nd1 O11 141.83(11) 3_656 . ?
O3 Nd1 O2 142.91(10) 2_756 3_656 ?
O3 Nd1 O10 74.67(11) 2_756 . ?
O3 Nd1 O11 74.78(12) 2_756 . ?
O3 Nd1 O4 142.61(11) 2_756 1_455 ?
O7 Nd1 O8 153.36(11) . 2_646 ?
O7 Nd1 O1 136.62(11) . . ?
O7 Nd1 O2 99.55(10) . 3_656 ?
O7 Nd1 O10 66.99(10) . . ?
O7 Nd1 O3 82.81(10) . 2_756 ?
O7 Nd1 O11 89.39(11) . . ?
O7 Nd1 O4 75.11(10) . 1_455 ?
O11 Nd1 O10 143.27(12) . . ?
O4 Nd1 O2 71.55(11) 1_455 3_656 ?
O4 Nd1 O10 121.22(11) 1_455 . ?
O4 Nd1 O11 75.19(12) 1_455 . ?
C23 O8 Nd1 146.5(3) . 2_656 ?
C16 O6 H6 109.5 . . ?
C7 O1 Nd1 150.9(3) . . ?
C15 O5 H5 109.5 . . ?
C24 O9 H9 110(4) . . ?
C7 O2 Nd1 129.0(3) . 3_656 ?
H12A O12 H12B 113.9 . . ?
Nd1 O10 H10A 109.8 . . ?
Nd1 O10 H10B 109.6 . . ?
H10A O10 H10B 104.2 . . ?
C14 O3 Nd1 140.7(3) . 2_746 ?
C23 O7 Nd1 143.0(3) . . ?
Nd1 O11 H11A 110.5 . . ?
Nd1 O11 H11B 126(4) . . ?
H11A O11 H11B 118.5 . . ?
C14 O4 Nd1 165.2(3) . 1_655 ?
C21 C20 C23 121.1(4) . . ?
C19 C20 C23 119.1(4) . . ?
C19 C20 C21 119.7(4) . . ?
O8 C23 C20 118.7(4) . . ?
O7 C23 O8 125.1(4) . . ?
O7 C23 C20 116.1(4) . . ?
C4 C5 H5A 120.0 . . ?
C4 C5 C6 120.0(4) . . ?
C6 C5 H5A 120.0 . . ?
C6 C1 C15 120.9(4) . . ?
C6 C1 C2 118.4(4) . . ?
C2 C1 C15 120.7(4) . . ?
O3 C14 C11 117.6(4) . . ?
O4 C14 O3 124.1(4) . . ?
O4 C14 C11 118.3(4) . . ?
C18 C17 C24 119.7(4) . . ?
C18 C17 C22 118.6(4) . . ?
C22 C17 C24 121.5(4) . . ?
C20 C21 H21 120.1 . . ?
C22 C21 C20 119.8(4) . . ?
C22 C21 H21 120.1 . . ?
C11 C10 H10 120.1 . . ?
C9 C10 H10 120.1 . . ?
C9 C10 C11 119.9(4) . . ?
O1 C7 O2 123.8(4) . . ?
O1 C7 C4 116.8(4) . . ?
O2 C7 C4 119.4(4) . . ?
C12 C13 H13 119.8 . . ?
C8 C13 H13 119.8 . . ?
C8 C13 C12 120.4(4) . . ?
C5 C4 C7 122.7(4) . . ?
C5 C4 C3 119.4(4) . . ?
C3 C4 C7 118.0(4) . . ?
C13 C12 H12 119.3 . . ?
C11 C12 C13 121.4(4) . . ?
C11 C12 H12 119.3 . . ?
C17 C18 H18 119.6 . . ?
C19 C18 C17 120.8(4) . . ?
C19 C18 H18 119.6 . . ?
C5 C6 H6A 119.4 . . ?
C1 C6 C5 121.2(4) . . ?
C1 C6 H6A 119.4 . . ?
C20 C19 H19 120.0 . . ?
C18 C19 C20 120.0(4) . . ?
C18 C19 H19 120.0 . . ?
C10 C11 C14 120.4(4) . . ?
C12 C11 C14 121.2(4) . . ?
C12 C11 C10 118.4(4) . . ?
C10 C9 H9A 119.5 . . ?
C8 C9 C10 121.0(4) . . ?
C8 C9 H9A 119.5 . . ?
O5 C15 C1 111.7(3) . . ?
O5 C15 H15 108.6 . . ?
O5 C15 C16 106.2(3) . . ?
C1 C15 H15 108.6 . . ?
C1 C15 C16 113.1(4) . . ?
C16 C15 H15 108.6 . . ?
C13 C8 C9 118.9(4) . . ?
C13 C8 C16 121.0(4) . . ?
C9 C8 C16 120.0(4) . . ?
O6 C16 C15 106.9(3) . . ?
O6 C16 C8 111.8(3) . . ?
O6 C16 H16 108.8 . . ?
C15 C16 H16 108.8 . . ?
C8 C16 C15 111.7(3) . . ?
C8 C16 H16 108.8 . . ?
C4 C3 H3 120.0 . . ?
C2 C3 C4 120.1(4) . . ?
C2 C3 H3 120.0 . . ?
C1 C2 H2 119.6 . . ?
C3 C2 C1 120.8(4) . . ?
C3 C2 H2 119.6 . . ?
O9 C24 C17 112.2(4) . . ?
O9 C24 C24 107.0(4) . 3_566 ?
O9 C24 H24 108.9 . . ?
C17 C24 C24 110.9(5) . 3_566 ?
C17 C24 H24 108.9 . . ?
C24 C24 H24 108.9 3_566 . ?
C17 C22 H22 119.5 . . ?
C21 C22 C17 120.9(4) . . ?
C21 C22 H22 119.5 . . ?

loop_
_geom_bond_atom_site_label_1
_geom_bond_atom_site_label_2
_geom_bond_distance
_geom_bond_site_symmetry_2
_geom_bond_publ_flag
Nd1 O8 2.358(3) 2_646 ?
Nd1 O1 2.410(3) . ?
Nd1 O2 2.446(3) 3_656 ?
Nd1 O10 2.555(3) . ?
Nd1 O3 2.426(3) 2_756 ?
Nd1 O7 2.339(3) . ?
Nd1 O11 2.499(3) . ?
Nd1 O4 2.438(3) 1_455 ?
O8 C23 1.253(6) . ?
O6 H6 0.8400 . ?
O6 C16 1.431(6) . ?
O1 C7 1.239(5) . ?
O5 H5 0.8400 . ?
O5 C15 1.433(6) . ?
O9 C24 1.422(6) . ?
O9 H9 0.82(7) . ?
O2 C7 1.274(5) . ?
O12 H12A 0.8693 . ?
O12 H12B 0.88(2) . ?
O10 H10A 0.8768 . ?
O10 H10B 0.8769 . ?
O3 C14 1.267(6) . ?
O7 C23 1.248(5) . ?
O11 H11A 0.8912 . ?
O11 H11B 0.71(6) . ?
O4 C14 1.245(5) . ?
C20 C23 1.504(6) . ?
C20 C21 1.391(6) . ?
C20 C19 1.396(7) . ?
C5 H5A 0.9500 . ?
C5 C4 1.384(6) . ?
C5 C6 1.384(6) . ?
C1 C6 1.386(6) . ?
C1 C15 1.515(6) . ?
C1 C2 1.398(6) . ?
C14 C11 1.499(6) . ?
C17 C18 1.391(6) . ?
C17 C24 1.505(6) . ?
C17 C22 1.402(6) . ?
C21 H21 0.9500 . ?
C21 C22 1.380(6) . ?
C10 H10 0.9500 . ?
C10 C11 1.408(6) . ?
C10 C9 1.394(7) . ?
C7 C4 1.508(6) . ?
C13 H13 0.9500 . ?
C13 C12 1.385(6) . ?
C13 C8 1.392(6) . ?
C4 C3 1.402(6) . ?
C12 H12 0.9500 . ?
C12 C11 1.389(6) . ?
C18 H18 0.9500 . ?
C18 C19 1.383(7) . ?
C6 H6A 0.9500 . ?
C19 H19 0.9500 . ?
C9 H9A 0.9500 . ?
C9 C8 1.389(6) . ?
C15 H15 1.0000 . ?
C15 C16 1.535(6) . ?
C8 C16 1.527(6) . ?
C16 H16 1.0000 . ?
C3 H3 0.9500 . ?
C3 C2 1.376(6) . ?
C2 H2 0.9500 . ?
C24 C24 1.540(9) 3_566 ?
C24 H24 1.0000 . ?
C22 H22 0.9500 . ?

loop_
_geom_torsion_atom_site_label_1
_geom_torsion_atom_site_label_2
_geom_torsion_atom_site_label_3
_geom_torsion_atom_site_label_4
_geom_torsion
_geom_torsion_site_symmetry_1
_geom_torsion_site_symmetry_2
_geom_torsion_site_symmetry_3
_geom_torsion_site_symmetry_4
_geom_torsion_publ_flag
Nd1 O8 C23 O7 93.4(6) 2_656 . . . ?
Nd1 O8 C23 C20 -89.1(6) 2_656 . . . ?
Nd1 O1 C7 O2 -4.3(9) . . . . ?
Nd1 O1 C7 C4 173.8(4) . . . . ?
Nd1 O2 C7 O1 -94.7(5) 3_656 . . . ?
Nd1 O2 C7 C4 87.3(4) 3_656 . . . ?
Nd1 O3 C14 O4 -52.3(7) 2_746 . . . ?
Nd1 O3 C14 C11 128.2(4) 2_746 . . . ?
Nd1 O7 C23 O8 9.4(8) . . . . ?
Nd1 O7 C23 C20 -168.1(3) . . . . ?
Nd1 O4 C14 O3 -7.9(15) 1_655 . . . ?
Nd1 O4 C14 C11 171.6(10) 1_655 . . . ?
O1 C7 C4 C5 -145.6(4) . . . . ?
O1 C7 C4 C3 32.5(6) . . . . ?
O5 C15 C16 O6 -177.1(3) . . . . ?
O5 C15 C16 C8 60.3(4) . . . . ?
O2 C7 C4 C5 32.5(6) . . . . ?
O2 C7 C4 C3 -149.3(4) . . . . ?
O3 C14 C11 C10 -9.3(6) . . . . ?
O3 C14 C11 C12 171.5(4) . . . . ?
O4 C14 C11 C10 171.2(4) . . . . ?
O4 C14 C11 C12 -8.1(6) . . . . ?
C20 C21 C22 C17 -0.4(6) . . . . ?
C23 C20 C21 C22 -174.6(4) . . . . ?
C23 C20 C19 C18 175.2(4) . . . . ?
C5 C4 C3 C2 0.4(7) . . . . ?
C1 C15 C16 O6 -54.3(4) . . . . ?
C1 C15 C16 C8 -176.8(4) . . . . ?
C17 C18 C19 C20 -0.7(7) . . . . ?
C21 C20 C23 O8 0.6(6) . . . . ?
C21 C20 C23 O7 178.3(4) . . . . ?
C21 C20 C19 C18 -2.2(6) . . . . ?
C10 C9 C8 C13 -0.1(7) . . . . ?
C10 C9 C8 C16 175.5(4) . . . . ?
C7 C4 C3 C2 -177.8(4) . . . . ?
C13 C12 C11 C14 177.9(4) . . . . ?
C13 C12 C11 C10 -1.3(7) . . . . ?
C13 C8 C16 O6 -31.9(6) . . . . ?
C13 C8 C16 C15 87.8(5) . . . . ?
C4 C5 C6 C1 2.3(7) . . . . ?
C4 C3 C2 C1 0.9(7) . . . . ?
C12 C13 C8 C9 0.0(7) . . . . ?
C12 C13 C8 C16 -175.5(4) . . . . ?
C18 C17 C24 O9 -140.4(4) . . . . ?
C18 C17 C24 C24 100.0(6) . . . 3_566 ?
C18 C17 C22 C21 -2.4(6) . . . . ?
C6 C5 C4 C7 176.1(4) . . . . ?
C6 C5 C4 C3 -2.0(7) . . . . ?
C6 C1 C15 O5 -127.8(4) . . . . ?
C6 C1 C15 C16 112.5(5) . . . . ?
C6 C1 C2 C3 -0.7(7) . . . . ?
C19 C20 C23 O8 -176.8(4) . . . . ?
C19 C20 C23 O7 0.9(6) . . . . ?
C19 C20 C21 C22 2.8(6) . . . . ?
C11 C10 C9 C8 -0.5(7) . . . . ?
C9 C10 C11 C14 -178.0(4) . . . . ?
C9 C10 C11 C12 1.2(6) . . . . ?
C9 C8 C16 O6 152.6(4) . . . . ?
C9 C8 C16 C15 -87.6(5) . . . . ?
C15 C1 C6 C5 178.7(4) . . . . ?
C15 C1 C2 C3 179.7(4) . . . . ?
C8 C13 C12 C11 0.7(7) . . . . ?
C2 C1 C6 C5 -0.9(7) . . . . ?
C2 C1 C15 O5 51.9(5) . . . . ?
C2 C1 C15 C16 -67.9(5) . . . . ?
C24 C17 C18 C19 -172.2(4) . . . . ?
C24 C17 C22 C21 172.6(4) . . . . ?
C22 C17 C18 C19 3.0(6) . . . . ?
C22 C17 C24 O9 44.6(6) . . . . ?
C22 C17 C24 C24 -75.0(6) . . . 3_566 ?
